data_4071369
loop_
_publ_author_name
'Ozaki, Shuhei'
'Sasamori, Takahiro'
'Tokitoh, Norihiro'

_publ_section_title
;
 Synthesis of a 1-Hydrosilene Stable in Solution and Its Unique
 Properties#
;
_journal_issue 10
_journal_name_full Organometallics
_journal_page_first 2163
_journal_paper_doi 10.1021/om8001334
_journal_volume 27
_journal_year 2008
_chemical_formula_moiety 'C41 H72 O2 Si7'
_chemical_formula_sum 'C41 H72 O2 Si7'
_chemical_formula_weight 793.62
_chemical_name_common compound5
_chemical_name_systematic
; 
 ? 
;
_space_group_IT_number 2
_symmetry_cell_setting triclinic
_symmetry_Int_Tables_number 2
_symmetry_space_group_name_Hall '-P 1'
_symmetry_space_group_name_H-M 'P -1'
_atom_sites_solution_hydrogens geom
_atom_sites_solution_primary direct
_atom_sites_solution_secondary difmap
_audit_creation_method SHELXL-97
_cell_angle_alpha 84.6454(16)
_cell_angle_beta 92.711(2)
_cell_angle_gamma 73.972(6)
_cell_formula_units_Z 2
_cell_length_a 10.1725(6)
_cell_length_b 11.8167(5)
_cell_length_c 20.9701(10)
_cell_measurement_temperature 103(2)
_cell_measurement_theta_max 25.5
_cell_measurement_theta_min 2.80
_cell_volume 2405.1(2)
_computing_cell_refinement HKL2000
_computing_data_collection CrystalClear
_computing_data_reduction HKL2000
_computing_structure_refinement 'SHELXL-97 (Sheldrick, 1997)'
_computing_structure_solution 'SHELXS-97 (Sheldrick, 1997)'
_diffrn_ambient_temperature 103(2)
_diffrn_detector_area_resol_mean 7.31
_diffrn_measured_fraction_theta_full 0.987
_diffrn_measured_fraction_theta_max 0.987
_diffrn_measurement_device_type 'Rigaku Mercury'
_diffrn_measurement_method \w
_diffrn_radiation_monochromator graphite
_diffrn_radiation_source 'fine-focus sealed tube'
_diffrn_radiation_type MoK\a
_diffrn_radiation_wavelength 0.71069
_diffrn_reflns_av_R_equivalents 0.0698
_diffrn_reflns_av_sigmaI/netI 0.1020
_diffrn_reflns_limit_h_max 12
_diffrn_reflns_limit_h_min -12
_diffrn_reflns_limit_k_max 13
_diffrn_reflns_limit_k_min -14
_diffrn_reflns_limit_l_max 25
_diffrn_reflns_limit_l_min -25
_diffrn_reflns_number 21194
_diffrn_reflns_theta_full 25.50
_diffrn_reflns_theta_max 25.50
_diffrn_reflns_theta_min 2.80
_exptl_absorpt_coefficient_mu 0.229
_exptl_absorpt_correction_T_max 0.9775
_exptl_absorpt_correction_T_min 0.9557
_exptl_absorpt_correction_type multi-scan
_exptl_absorpt_process_details 'Jacobson, R. (1998) Private communication'
_exptl_crystal_colour colorless
_exptl_crystal_density_diffrn 1.096
_exptl_crystal_density_method 'not measured'
_exptl_crystal_description prismatic
_exptl_crystal_F_000 864
_exptl_crystal_size_max 0.20
_exptl_crystal_size_mid 0.15
_exptl_crystal_size_min 0.10
_refine_diff_density_max 0.954
_refine_diff_density_min -0.639
_refine_diff_density_rms 0.073
_refine_ls_extinction_method none
_refine_ls_goodness_of_fit_ref 1.001
_refine_ls_hydrogen_treatment mixed
_refine_ls_matrix_type full
_refine_ls_number_parameters 474
_refine_ls_number_reflns 8848
_refine_ls_number_restraints 0
_refine_ls_restrained_S_all 1.001
_refine_ls_R_factor_all 0.1184
_refine_ls_R_factor_gt 0.0599
_refine_ls_shift/su_max 15.000
_refine_ls_shift/su_mean 0.032
_refine_ls_structure_factor_coef Fsqd
_refine_ls_weighting_details 'calc w=1/[\s^2^(Fo^2^)+(0.0800P)^2^+0.0000P] where P=(Fo^2^+2Fc^2^)/3'
_refine_ls_weighting_scheme calc
_refine_ls_wR_factor_gt 0.1389
_refine_ls_wR_factor_ref 0.1632
_reflns_number_gt 5162
_reflns_number_total 8848
_reflns_threshold_expression >2sigma(I)
_cod_data_source_file om8001334-file001.cif
_cod_data_source_block comp5
_cod_original_sg_symbol_Hall '    -P 1'
_cod_database_code 4071369

loop_
_symmetry_equiv_pos_as_xyz
'x, y, z'
'-x, -y, -z'

loop_
_atom_site_label
_atom_site_type_symbol
_atom_site_fract_x
_atom_site_fract_y
_atom_site_fract_z
_atom_site_U_iso_or_equiv
_atom_site_adp_type
_atom_site_occupancy
_atom_site_symmetry_multiplicity
_atom_site_calc_flag
_atom_site_refinement_flags
Si1 Si 0.49102(11) 0.20659(9) 0.15375(4) 0.0305(3) Uani 1 1 d .
H1 H 0.514(2) 0.080(2) 0.1461(12) 0.000(6) Uiso 1 1 d .
C1 C 0.5116(3) 0.2999(3) 0.07679(15) 0.0275(8) Uani 1 1 d .
H2 H 0.4982 0.3842 0.0852 0.033 Uiso 1 1 calc R
C2 C 0.6513(4) 0.2509(3) 0.05323(16) 0.0296(9) Uani 1 1 d .
C3 C 0.7632(4) 0.2951(3) 0.06562(16) 0.0319(9) Uani 1 1 d .
H3 H 0.7529 0.3597 0.0905 0.038 Uiso 1 1 calc R
C4 C 0.8883(4) 0.2460(4) 0.04217(18) 0.0408(10) Uani 1 1 d .
H4 H 0.9628 0.2778 0.0505 0.049 Uiso 1 1 calc R
C5 C 0.9060(4) 0.1508(4) 0.00657(17) 0.0405(10) Uani 1 1 d .
H5 H 0.9930 0.1160 -0.0085 0.049 Uiso 1 1 calc R
C6 C 0.7958(4) 0.1058(3) -0.00722(16) 0.0355(10) Uani 1 1 d .
H6 H 0.8066 0.0405 -0.0317 0.043 Uiso 1 1 calc R
C7 C 0.6704(4) 0.1585(3) 0.01553(16) 0.0311(9) Uani 1 1 d .
O1 O 0.5619(3) 0.1144(2) -0.00224(11) 0.0340(6) Uani 1 1 d .
C8 C 0.4327(4) 0.1970(3) -0.00939(15) 0.0296(9) Uani 1 1 d .
C9 C 0.3358(4) 0.1779(3) -0.05229(16) 0.0330(9) Uani 1 1 d .
H7 H 0.3571 0.1101 -0.0751 0.040 Uiso 1 1 calc R
C10 C 0.2070(4) 0.2592(4) -0.06165(17) 0.0382(10) Uani 1 1 d .
H8 H 0.1396 0.2471 -0.0911 0.046 Uiso 1 1 calc R
C11 C 0.1763(4) 0.3576(4) -0.02828(17) 0.0370(10) Uani 1 1 d .
H9 H 0.0885 0.4139 -0.0353 0.044 Uiso 1 1 calc R
C12 C 0.2744(4) 0.3738(3) 0.01546(16) 0.0334(9) Uani 1 1 d .
H10 H 0.2529 0.4413 0.0384 0.040 Uiso 1 1 calc R
C13 C 0.4039(4) 0.2925(3) 0.02623(15) 0.0282(9) Uani 1 1 d .
O2 O 0.3331(3) 0.2118(3) 0.15977(13) 0.0541(8) Uani 1 1 d .
C14 C 0.2736(6) 0.1280(5) 0.1283(3) 0.0831(18) Uani 1 1 d .
H11 H 0.2277 0.1660 0.0865 0.125 Uiso 1 1 calc R
H12 H 0.2069 0.1057 0.1554 0.125 Uiso 1 1 calc R
H13 H 0.3469 0.0570 0.1222 0.125 Uiso 1 1 calc R
C15 C 0.5605(3) 0.2433(3) 0.23118(15) 0.0248(8) Uani 1 1 d .
C16 C 0.6670(3) 0.1616(3) 0.27217(15) 0.0250(8) Uani 1 1 d .
C17 C 0.6979(4) 0.1888(3) 0.33420(15) 0.0265(8) Uani 1 1 d .
H14 H 0.7696 0.1338 0.3611 0.032 Uiso 1 1 calc R
C18 C 0.6269(4) 0.2936(3) 0.35743(15) 0.0234(8) Uani 1 1 d .
C19 C 0.5251(3) 0.3734(3) 0.31608(15) 0.0243(8) Uani 1 1 d .
H15 H 0.4771 0.4462 0.3306 0.029 Uiso 1 1 calc R
C20 C 0.4908(3) 0.3510(3) 0.25440(15) 0.0230(8) Uani 1 1 d .
C21 C 0.7499(4) 0.0444(3) 0.25252(16) 0.0270(8) Uani 1 1 d .
H16 H 0.7125 0.0470 0.2073 0.032 Uiso 1 1 calc R
C22 C 0.6568(4) 0.3211(3) 0.42483(15) 0.0272(8) Uani 1 1 d .
H17 H 0.5892 0.4000 0.4270 0.033 Uiso 1 1 calc R
C23 C 0.3767(3) 0.4465(3) 0.21444(15) 0.0269(8) Uani 1 1 d .
H18 H 0.3706 0.4150 0.1721 0.032 Uiso 1 1 calc R
Si2 Si 0.93651(11) 0.03519(10) 0.24287(5) 0.0344(3) Uani 1 1 d .
Si3 Si 0.69983(12) -0.08410(9) 0.29509(5) 0.0352(3) Uani 1 1 d .
Si4 Si 0.82836(11) 0.35316(10) 0.43664(5) 0.0349(3) Uani 1 1 d .
Si5 Si 0.60636(11) 0.22174(9) 0.48997(4) 0.0322(3) Uani 1 1 d .
Si6 Si 0.42817(12) 0.58732(9) 0.19477(5) 0.0344(3) Uani 1 1 d .
Si7 Si 0.20135(11) 0.46044(10) 0.24632(5) 0.0356(3) Uani 1 1 d .
C24 C 0.9517(4) 0.1885(4) 0.22770(19) 0.0427(10) Uani 1 1 d .
H19 H 0.9235 0.2313 0.2649 0.064 Uiso 1 1 calc R
H20 H 0.8926 0.2296 0.1895 0.064 Uiso 1 1 calc R
H21 H 1.0472 0.1854 0.2207 0.064 Uiso 1 1 calc R
C25 C 0.9883(4) -0.0446(4) 0.17142(19) 0.0452(11) Uani 1 1 d .
H22 H 0.9296 -0.0018 0.1334 0.068 Uiso 1 1 calc R
H23 H 0.9783 -0.1248 0.1787 0.068 Uiso 1 1 calc R
H24 H 1.0841 -0.0491 0.1646 0.068 Uiso 1 1 calc R
C26 C 1.0560(4) -0.0452(4) 0.3131(2) 0.0540(12) Uani 1 1 d .
H25 H 1.1486 -0.0389 0.3063 0.081 Uiso 1 1 calc R
H26 H 1.0574 -0.1288 0.3176 0.081 Uiso 1 1 calc R
H27 H 1.0249 -0.0100 0.3522 0.081 Uiso 1 1 calc R
C27 C 0.7700(5) -0.1275(4) 0.38062(19) 0.0605(14) Uani 1 1 d .
H28 H 0.7383 -0.1938 0.3988 0.091 Uiso 1 1 calc R
H29 H 0.7381 -0.0599 0.4053 0.091 Uiso 1 1 calc R
H30 H 0.8705 -0.1514 0.3826 0.091 Uiso 1 1 calc R
C28 C 0.5090(4) -0.0397(4) 0.2953(2) 0.0528(12) Uani 1 1 d .
H31 H 0.4682 -0.0260 0.2510 0.079 Uiso 1 1 calc R
H32 H 0.4786 0.0333 0.3159 0.079 Uiso 1 1 calc R
H33 H 0.4800 -0.1029 0.3191 0.079 Uiso 1 1 calc R
C29 C 0.7589(4) -0.2139(3) 0.24936(19) 0.0428(10) Uani 1 1 d .
H34 H 0.8591 -0.2356 0.2491 0.064 Uiso 1 1 calc R
H35 H 0.7177 -0.1937 0.2051 0.064 Uiso 1 1 calc R
H36 H 0.7312 -0.2809 0.2698 0.064 Uiso 1 1 calc R
C30 C 0.9791(4) 0.2234(4) 0.4298(2) 0.0484(11) Uani 1 1 d .
H37 H 0.9792 0.2025 0.3856 0.073 Uiso 1 1 calc R
H38 H 0.9734 0.1558 0.4593 0.073 Uiso 1 1 calc R
H39 H 1.0639 0.2436 0.4408 0.073 Uiso 1 1 calc R
C31 C 0.8459(5) 0.4039(4) 0.51816(19) 0.0517(12) Uani 1 1 d .
H40 H 0.8490 0.3391 0.5514 0.078 Uiso 1 1 calc R
H41 H 0.7673 0.4717 0.5230 0.078 Uiso 1 1 calc R
H42 H 0.9307 0.4275 0.5225 0.078 Uiso 1 1 calc R
C32 C 0.8293(4) 0.4764(4) 0.37399(19) 0.0452(11) Uani 1 1 d .
H43 H 0.9174 0.4947 0.3781 0.068 Uiso 1 1 calc R
H44 H 0.7548 0.5469 0.3798 0.068 Uiso 1 1 calc R
H45 H 0.8161 0.4522 0.3312 0.068 Uiso 1 1 calc R
C33 C 0.5457(5) 0.3112(4) 0.55706(18) 0.0511(12) Uani 1 1 d .
H46 H 0.5130 0.2632 0.5899 0.077 Uiso 1 1 calc R
H47 H 0.4707 0.3813 0.5405 0.077 Uiso 1 1 calc R
H48 H 0.6216 0.3362 0.5760 0.077 Uiso 1 1 calc R
C34 C 0.4599(4) 0.1723(4) 0.45833(18) 0.0459(11) Uani 1 1 d .
H49 H 0.4880 0.1256 0.4225 0.069 Uiso 1 1 calc R
H50 H 0.3828 0.2417 0.4433 0.069 Uiso 1 1 calc R
H51 H 0.4319 0.1235 0.4925 0.069 Uiso 1 1 calc R
C35 C 0.7501(5) 0.0894(4) 0.52231(19) 0.0517(12) Uani 1 1 d .
H52 H 0.7159 0.0385 0.5530 0.078 Uiso 1 1 calc R
H53 H 0.8224 0.1152 0.5441 0.078 Uiso 1 1 calc R
H54 H 0.7874 0.0450 0.4869 0.078 Uiso 1 1 calc R
C36 C 0.5987(4) 0.5515(4) 0.1608(2) 0.0477(12) Uani 1 1 d .
H55 H 0.6345 0.6205 0.1599 0.072 Uiso 1 1 calc R
H56 H 0.5891 0.5306 0.1170 0.072 Uiso 1 1 calc R
H57 H 0.6623 0.4844 0.1875 0.072 Uiso 1 1 calc R
C37 C 0.4421(4) 0.6716(3) 0.26382(18) 0.0437(11) Uani 1 1 d .
H58 H 0.4564 0.7478 0.2483 0.066 Uiso 1 1 calc R
H59 H 0.5198 0.6262 0.2936 0.066 Uiso 1 1 calc R
H60 H 0.3574 0.6854 0.2860 0.066 Uiso 1 1 calc R
C38 C 0.2981(5) 0.6846(4) 0.1335(2) 0.0598(14) Uani 1 1 d .
H61 H 0.2076 0.7022 0.1507 0.090 Uiso 1 1 calc R
H62 H 0.2963 0.6444 0.0948 0.090 Uiso 1 1 calc R
H63 H 0.3219 0.7587 0.1227 0.090 Uiso 1 1 calc R
C39 C 0.1448(4) 0.5885(4) 0.2947(2) 0.0499(12) Uani 1 1 d .
H64 H 0.0540 0.5917 0.3095 0.075 Uiso 1 1 calc R
H65 H 0.1402 0.6623 0.2680 0.075 Uiso 1 1 calc R
H66 H 0.2106 0.5784 0.3319 0.075 Uiso 1 1 calc R
C40 C 0.0732(4) 0.4822(4) 0.17595(19) 0.0552(13) Uani 1 1 d .
H67 H -0.0182 0.4905 0.1912 0.083 Uiso 1 1 calc R
H68 H 0.0982 0.4136 0.1515 0.083 Uiso 1 1 calc R
H69 H 0.0726 0.5539 0.1482 0.083 Uiso 1 1 calc R
C41 C 0.2063(4) 0.3229(4) 0.29912(18) 0.0420(10) Uani 1 1 d .
H70 H 0.2626 0.3189 0.3390 0.063 Uiso 1 1 calc R
H71 H 0.2461 0.2535 0.2768 0.063 Uiso 1 1 calc R
H72 H 0.1129 0.3240 0.3093 0.063 Uiso 1 1 calc R

loop_
_atom_site_aniso_label
_atom_site_aniso_U_11
_atom_site_aniso_U_22
_atom_site_aniso_U_33
_atom_site_aniso_U_23
_atom_site_aniso_U_13
_atom_site_aniso_U_12
Si1 0.0434(7) 0.0335(6) 0.0173(5) 0.0044(4) -0.0029(4) -0.0184(5)
C1 0.033(2) 0.030(2) 0.0193(17) 0.0012(15) 0.0028(15) -0.0086(17)
C2 0.037(2) 0.030(2) 0.0182(17) 0.0076(16) -0.0006(16) -0.0062(18)
C3 0.036(2) 0.033(2) 0.0243(19) 0.0021(17) 0.0012(17) -0.0091(19)
C4 0.038(3) 0.050(3) 0.033(2) 0.008(2) 0.0023(19) -0.015(2)
C5 0.040(3) 0.047(3) 0.025(2) 0.0081(19) 0.0049(18) -0.002(2)
C6 0.044(3) 0.033(2) 0.0216(19) 0.0042(17) 0.0005(18) -0.001(2)
C7 0.041(2) 0.031(2) 0.0177(17) 0.0063(16) -0.0022(16) -0.0073(19)
O1 0.0396(16) 0.0299(15) 0.0292(14) -0.0016(11) -0.0023(12) -0.0056(13)
C8 0.039(2) 0.031(2) 0.0159(17) 0.0058(16) 0.0033(16) -0.0062(19)
C9 0.046(3) 0.032(2) 0.0218(19) -0.0011(17) -0.0004(17) -0.013(2)
C10 0.044(3) 0.051(3) 0.0207(19) 0.0025(18) -0.0036(17) -0.019(2)
C11 0.036(2) 0.046(3) 0.0249(19) 0.0041(18) 0.0000(17) -0.008(2)
C12 0.044(2) 0.038(2) 0.0196(18) 0.0008(16) 0.0048(17) -0.013(2)
C13 0.036(2) 0.033(2) 0.0150(17) 0.0051(16) 0.0022(15) -0.0106(18)
O2 0.056(2) 0.075(2) 0.0379(16) -0.0016(16) 0.0018(14) -0.0311(17)
C14 0.100(4) 0.111(5) 0.058(3) -0.003(3) -0.004(3) -0.066(4)
C15 0.030(2) 0.027(2) 0.0178(17) 0.0052(15) 0.0023(15) -0.0114(17)
C16 0.030(2) 0.025(2) 0.0205(17) 0.0028(15) 0.0025(15) -0.0105(17)
C17 0.033(2) 0.025(2) 0.0199(17) 0.0063(15) -0.0023(15) -0.0093(17)
C18 0.032(2) 0.024(2) 0.0172(16) -0.0001(15) 0.0021(15) -0.0148(17)
C19 0.030(2) 0.022(2) 0.0222(17) 0.0014(15) 0.0044(15) -0.0101(16)
C20 0.027(2) 0.022(2) 0.0217(17) 0.0025(15) 0.0045(15) -0.0114(16)
C21 0.038(2) 0.024(2) 0.0175(17) 0.0008(15) -0.0008(15) -0.0087(17)
C22 0.039(2) 0.024(2) 0.0172(17) 0.0016(15) 0.0006(15) -0.0084(17)
C23 0.031(2) 0.031(2) 0.0157(16) 0.0020(15) 0.0009(15) -0.0053(17)
Si2 0.0387(7) 0.0368(7) 0.0256(5) -0.0039(5) 0.0014(5) -0.0074(5)
Si3 0.0545(8) 0.0251(6) 0.0263(5) 0.0021(5) 0.0051(5) -0.0128(5)
Si4 0.0420(7) 0.0423(7) 0.0238(5) -0.0031(5) 0.0000(5) -0.0179(6)
Si5 0.0500(7) 0.0307(6) 0.0169(5) 0.0030(4) 0.0024(5) -0.0145(5)
Si6 0.0532(7) 0.0254(6) 0.0218(5) 0.0052(4) 0.0087(5) -0.0081(5)
Si7 0.0299(6) 0.0500(8) 0.0236(5) 0.0021(5) 0.0016(4) -0.0076(5)
C24 0.046(3) 0.052(3) 0.038(2) -0.008(2) 0.0068(19) -0.024(2)
C25 0.052(3) 0.044(3) 0.040(2) -0.010(2) 0.014(2) -0.012(2)
C26 0.047(3) 0.061(3) 0.045(3) -0.002(2) -0.005(2) -0.004(2)
C27 0.107(4) 0.045(3) 0.033(2) 0.012(2) -0.002(2) -0.033(3)
C28 0.065(3) 0.034(3) 0.063(3) -0.005(2) 0.025(2) -0.018(2)
C29 0.053(3) 0.032(2) 0.044(2) -0.0008(19) 0.008(2) -0.015(2)
C30 0.040(3) 0.068(3) 0.038(2) -0.003(2) 0.0010(19) -0.018(2)
C31 0.062(3) 0.070(3) 0.035(2) -0.015(2) 0.001(2) -0.035(3)
C32 0.054(3) 0.046(3) 0.043(2) 0.000(2) 0.009(2) -0.027(2)
C33 0.084(4) 0.046(3) 0.028(2) -0.003(2) 0.016(2) -0.026(3)
C34 0.061(3) 0.053(3) 0.030(2) 0.006(2) 0.007(2) -0.028(2)
C35 0.074(3) 0.046(3) 0.031(2) 0.013(2) -0.009(2) -0.018(2)
C36 0.071(3) 0.040(3) 0.043(2) -0.007(2) 0.025(2) -0.031(2)
C37 0.066(3) 0.032(2) 0.034(2) -0.0001(18) 0.013(2) -0.016(2)
C38 0.096(4) 0.036(3) 0.035(2) 0.012(2) 0.003(2) -0.003(3)
C39 0.042(3) 0.061(3) 0.042(2) -0.002(2) 0.011(2) -0.006(2)
C40 0.040(3) 0.083(4) 0.037(2) 0.002(2) -0.006(2) -0.012(2)
C41 0.037(2) 0.059(3) 0.034(2) 0.003(2) 0.0060(18) -0.023(2)

loop_
_atom_type_symbol
_atom_type_description
_atom_type_scat_dispersion_real
_atom_type_scat_dispersion_imag
_atom_type_scat_source
C C 0.0033 0.0016 'International Tables Vol C Tables 4.2.6.8 and 6.1.1.4'
H H 0.0000 0.0000 'International Tables Vol C Tables 4.2.6.8 and 6.1.1.4'
O O 0.0106 0.0060 'International Tables Vol C Tables 4.2.6.8 and 6.1.1.4'
Si Si 0.0817 0.0704 'International Tables Vol C Tables 4.2.6.8 and 6.1.1.4'

loop_
_geom_angle_atom_site_label_1
_geom_angle_atom_site_label_2
_geom_angle_atom_site_label_3
_geom_angle
O2 Si1 C15 108.44(15)
O2 Si1 C1 110.50(15)
C15 Si1 C1 116.61(15)
O2 Si1 H1 86.2(9)
C15 Si1 H1 117.1(9)
C1 Si1 H1 113.5(9)
C2 C1 C13 108.8(3)
C2 C1 Si1 110.3(2)
C13 C1 Si1 107.5(2)
C2 C1 H2 110.0
C13 C1 H2 110.0
Si1 C1 H2 110.0
C7 C2 C3 117.5(3)
C7 C2 C1 118.4(3)
C3 C2 C1 124.1(3)
C4 C3 C2 120.9(4)
C4 C3 H3 119.5
C2 C3 H3 119.5
C3 C4 C5 120.4(4)
C3 C4 H4 119.8
C5 C4 H4 119.8
C4 C5 C6 120.0(4)
C4 C5 H5 120.0
C6 C5 H5 120.0
C7 C6 C5 118.5(4)
C7 C6 H6 120.7
C5 C6 H6 120.7
C2 C7 C6 122.7(4)
C2 C7 O1 121.0(3)
C6 C7 O1 116.4(3)
C7 O1 C8 115.3(3)
C9 C8 C13 122.1(4)
C9 C8 O1 117.3(3)
C13 C8 O1 120.6(3)
C8 C9 C10 119.1(4)
C8 C9 H7 120.5
C10 C9 H7 120.5
C11 C10 C9 120.3(4)
C11 C10 H8 119.9
C9 C10 H8 119.9
C10 C11 C12 119.7(4)
C10 C11 H9 120.2
C12 C11 H9 120.2
C11 C12 C13 121.1(4)
C11 C12 H10 119.5
C13 C12 H10 119.5
C8 C13 C12 117.8(3)
C8 C13 C1 118.4(3)
C12 C13 C1 123.7(3)
C14 O2 Si1 120.2(3)
O2 C14 H11 109.5
O2 C14 H12 109.5
H11 C14 H12 109.5
O2 C14 H13 109.5
H11 C14 H13 109.5
H12 C14 H13 109.5
C20 C15 C16 118.0(3)
C20 C15 Si1 118.2(2)
C16 C15 Si1 123.2(3)
C17 C16 C15 119.6(3)
C17 C16 C21 117.5(3)
C15 C16 C21 122.9(3)
C18 C17 C16 122.2(3)
C18 C17 H14 118.9
C16 C17 H14 118.9
C19 C18 C17 117.2(3)
C19 C18 C22 120.5(3)
C17 C18 C22 122.3(3)
C18 C19 C20 122.8(3)
C18 C19 H15 118.6
C20 C19 H15 118.6
C19 C20 C15 120.1(3)
C19 C20 C23 117.1(3)
C15 C20 C23 122.8(3)
C16 C21 Si3 111.4(2)
C16 C21 Si2 113.9(2)
Si3 C21 Si2 120.70(19)
C16 C21 H16 102.7
Si3 C21 H16 102.7
Si2 C21 H16 102.7
C18 C22 Si4 113.2(2)
C18 C22 Si5 113.6(2)
Si4 C22 Si5 118.30(18)
C18 C22 H17 103.1
Si4 C22 H17 103.1
Si5 C22 H17 103.1
C20 C23 Si6 111.7(2)
C20 C23 Si7 112.5(2)
Si6 C23 Si7 117.87(18)
C20 C23 H18 104.4
Si6 C23 H18 104.4
Si7 C23 H18 104.4
C24 Si2 C25 109.06(18)
C24 Si2 C26 109.3(2)
C25 Si2 C26 108.0(2)
C24 Si2 C21 108.30(17)
C25 Si2 C21 107.62(17)
C26 Si2 C21 114.46(18)
C29 Si3 C28 110.29(19)
C29 Si3 C27 108.8(2)
C28 Si3 C27 107.0(2)
C29 Si3 C21 108.06(17)
C28 Si3 C21 107.47(18)
C27 Si3 C21 115.18(18)
C30 Si4 C32 109.28(19)
C30 Si4 C31 108.1(2)
C32 Si4 C31 108.7(2)
C30 Si4 C22 113.90(18)
C32 Si4 C22 107.07(17)
C31 Si4 C22 109.70(17)
C34 Si5 C33 107.3(2)
C34 Si5 C35 109.4(2)
C33 Si5 C35 108.8(2)
C34 Si5 C22 109.64(16)
C33 Si5 C22 108.13(17)
C35 Si5 C22 113.39(18)
C37 Si6 C38 108.4(2)
C37 Si6 C36 106.60(19)
C38 Si6 C36 109.0(2)
C37 Si6 C23 115.24(16)
C38 Si6 C23 107.75(19)
C36 Si6 C23 109.74(17)
C41 Si7 C40 110.2(2)
C41 Si7 C39 107.59(19)
C40 Si7 C39 108.4(2)
C41 Si7 C23 109.60(17)
C40 Si7 C23 108.06(17)
C39 Si7 C23 113.02(18)
Si2 C24 H19 109.5
Si2 C24 H20 109.5
H19 C24 H20 109.5
Si2 C24 H21 109.5
H19 C24 H21 109.5
H20 C24 H21 109.5
Si2 C25 H22 109.5
Si2 C25 H23 109.5
H22 C25 H23 109.5
Si2 C25 H24 109.5
H22 C25 H24 109.5
H23 C25 H24 109.5
Si2 C26 H25 109.5
Si2 C26 H26 109.5
H25 C26 H26 109.5
Si2 C26 H27 109.5
H25 C26 H27 109.5
H26 C26 H27 109.5
Si3 C27 H28 109.5
Si3 C27 H29 109.5
H28 C27 H29 109.5
Si3 C27 H30 109.5
H28 C27 H30 109.5
H29 C27 H30 109.5
Si3 C28 H31 109.5
Si3 C28 H32 109.5
H31 C28 H32 109.5
Si3 C28 H33 109.5
H31 C28 H33 109.5
H32 C28 H33 109.5
Si3 C29 H34 109.5
Si3 C29 H35 109.5
H34 C29 H35 109.5
Si3 C29 H36 109.5
H34 C29 H36 109.5
H35 C29 H36 109.5
Si4 C30 H37 109.5
Si4 C30 H38 109.5
H37 C30 H38 109.5
Si4 C30 H39 109.5
H37 C30 H39 109.5
H38 C30 H39 109.5
Si4 C31 H40 109.5
Si4 C31 H41 109.5
H40 C31 H41 109.5
Si4 C31 H42 109.5
H40 C31 H42 109.5
H41 C31 H42 109.5
Si4 C32 H43 109.5
Si4 C32 H44 109.5
H43 C32 H44 109.5
Si4 C32 H45 109.5
H43 C32 H45 109.5
H44 C32 H45 109.5
Si5 C33 H46 109.5
Si5 C33 H47 109.5
H46 C33 H47 109.5
Si5 C33 H48 109.5
H46 C33 H48 109.5
H47 C33 H48 109.5
Si5 C34 H49 109.5
Si5 C34 H50 109.5
H49 C34 H50 109.5
Si5 C34 H51 109.5
H49 C34 H51 109.5
H50 C34 H51 109.5
Si5 C35 H52 109.5
Si5 C35 H53 109.5
H52 C35 H53 109.5
Si5 C35 H54 109.5
H52 C35 H54 109.5
H53 C35 H54 109.5
Si6 C36 H55 109.5
Si6 C36 H56 109.5
H55 C36 H56 109.5
Si6 C36 H57 109.5
H55 C36 H57 109.5
H56 C36 H57 109.5
Si6 C37 H58 109.5
Si6 C37 H59 109.5
H58 C37 H59 109.5
Si6 C37 H60 109.5
H58 C37 H60 109.5
H59 C37 H60 109.5
Si6 C38 H61 109.5
Si6 C38 H62 109.5
H61 C38 H62 109.5
Si6 C38 H63 109.5
H61 C38 H63 109.5
H62 C38 H63 109.5
Si7 C39 H64 109.5
Si7 C39 H65 109.5
H64 C39 H65 109.5
Si7 C39 H66 109.5
H64 C39 H66 109.5
H65 C39 H66 109.5
Si7 C40 H67 109.5
Si7 C40 H68 109.5
H67 C40 H68 109.5
Si7 C40 H69 109.5
H67 C40 H69 109.5
H68 C40 H69 109.5
Si7 C41 H70 109.5
Si7 C41 H71 109.5
H70 C41 H71 109.5
Si7 C41 H72 109.5
H70 C41 H72 109.5
H71 C41 H72 109.5

loop_
_geom_bond_atom_site_label_1
_geom_bond_atom_site_label_2
_geom_bond_distance
Si1 O2 1.602(3)
Si1 C15 1.875(3)
Si1 C1 1.922(3)
Si1 H1 1.48(2)
C1 C2 1.505(5)
C1 C13 1.514(5)
C1 H2 1.0000
C2 C7 1.383(5)
C2 C3 1.400(5)
C3 C4 1.379(5)
C3 H3 0.9500
C4 C5 1.383(5)
C4 H4 0.9500
C5 C6 1.396(5)
C5 H5 0.9500
C6 C7 1.384(5)
C6 H6 0.9500
C7 O1 1.394(4)
O1 C8 1.396(4)
C8 C9 1.382(5)
C8 C13 1.383(5)
C9 C10 1.387(5)
C9 H7 0.9500
C10 C11 1.383(5)
C10 H8 0.9500
C11 C12 1.387(5)
C11 H9 0.9500
C12 C13 1.393(5)
C12 H10 0.9500
O2 C14 1.482(5)
C14 H11 0.9800
C14 H12 0.9800
C14 H13 0.9800
C15 C20 1.418(5)
C15 C16 1.422(5)
C16 C17 1.410(4)
C16 C21 1.515(5)
C17 C18 1.395(5)
C17 H14 0.9500
C18 C19 1.391(5)
C18 C22 1.515(4)
C19 C20 1.392(4)
C19 H15 0.9500
C20 C23 1.527(5)
C21 Si3 1.892(3)
C21 Si2 1.893(4)
C21 H16 1.0000
C22 Si4 1.896(4)
C22 Si5 1.899(3)
C22 H17 1.0000
C23 Si6 1.894(4)
C23 Si7 1.904(4)
C23 H18 1.0000
Si2 C24 1.860(4)
Si2 C25 1.864(4)
Si2 C26 1.865(4)
Si3 C29 1.859(4)
Si3 C28 1.866(4)
Si3 C27 1.869(4)
Si4 C30 1.868(4)
Si4 C32 1.871(4)
Si4 C31 1.880(4)
Si5 C34 1.860(4)
Si5 C33 1.865(4)
Si5 C35 1.868(4)
Si6 C37 1.854(4)
Si6 C38 1.856(4)
Si6 C36 1.861(4)
Si7 C41 1.867(4)
Si7 C40 1.872(4)
Si7 C39 1.873(4)
C24 H19 0.9800
C24 H20 0.9800
C24 H21 0.9800
C25 H22 0.9800
C25 H23 0.9800
C25 H24 0.9800
C26 H25 0.9800
C26 H26 0.9800
C26 H27 0.9800
C27 H28 0.9800
C27 H29 0.9800
C27 H30 0.9800
C28 H31 0.9800
C28 H32 0.9800
C28 H33 0.9800
C29 H34 0.9800
C29 H35 0.9800
C29 H36 0.9800
C30 H37 0.9800
C30 H38 0.9800
C30 H39 0.9800
C31 H40 0.9800
C31 H41 0.9800
C31 H42 0.9800
C32 H43 0.9800
C32 H44 0.9800
C32 H45 0.9800
C33 H46 0.9800
C33 H47 0.9800
C33 H48 0.9800
C34 H49 0.9800
C34 H50 0.9800
C34 H51 0.9800
C35 H52 0.9800
C35 H53 0.9800
C35 H54 0.9800
C36 H55 0.9800
C36 H56 0.9800
C36 H57 0.9800
C37 H58 0.9800
C37 H59 0.9800
C37 H60 0.9800
C38 H61 0.9800
C38 H62 0.9800
C38 H63 0.9800
C39 H64 0.9800
C39 H65 0.9800
C39 H66 0.9800
C40 H67 0.9800
C40 H68 0.9800
C40 H69 0.9800
C41 H70 0.9800
C41 H71 0.9800
C41 H72 0.9800

loop_
_geom_torsion_atom_site_label_1
_geom_torsion_atom_site_label_2
_geom_torsion_atom_site_label_3
_geom_torsion_atom_site_label_4
_geom_torsion
O2 Si1 C1 C2 -151.6(2)
C15 Si1 C1 C2 84.0(3)
O2 Si1 C1 C13 -33.0(3)
C15 Si1 C1 C13 -157.4(2)
C13 C1 C2 C7 -33.7(4)
Si1 C1 C2 C7 84.1(3)
C13 C1 C2 C3 144.5(3)
Si1 C1 C2 C3 -97.7(4)
C7 C2 C3 C4 -1.4(5)
C1 C2 C3 C4 -179.7(3)
C2 C3 C4 C5 -0.9(5)
C3 C4 C5 C6 1.7(6)
C4 C5 C6 C7 -0.1(5)
C3 C2 C7 C6 3.1(5)
C1 C2 C7 C6 -178.5(3)
C3 C2 C7 O1 -176.1(3)
C1 C2 C7 O1 2.3(5)
C5 C6 C7 C2 -2.4(5)
C5 C6 C7 O1 176.8(3)
C2 C7 O1 C8 31.0(4)
C6 C7 O1 C8 -148.3(3)
C7 O1 C8 C9 151.6(3)
C7 O1 C8 C13 -29.5(4)
C13 C8 C9 C10 2.3(5)
O1 C8 C9 C10 -178.8(3)
C8 C9 C10 C11 -0.1(5)
C9 C10 C11 C12 -1.1(6)
C10 C11 C12 C13 0.3(5)
C9 C8 C13 C12 -3.0(5)
O1 C8 C13 C12 178.1(3)
C9 C8 C13 C1 174.1(3)
O1 C8 C13 C1 -4.8(5)
C11 C12 C13 C8 1.8(5)
C11 C12 C13 C1 -175.2(3)
C2 C1 C13 C8 35.0(4)
Si1 C1 C13 C8 -84.5(3)
C2 C1 C13 C12 -148.1(3)
Si1 C1 C13 C12 92.4(4)
C15 Si1 O2 C14 -144.7(3)
C1 Si1 O2 C14 86.3(3)
O2 Si1 C15 C20 -54.6(3)
C1 Si1 C15 C20 70.9(3)
O2 Si1 C15 C16 116.2(3)
C1 Si1 C15 C16 -118.4(3)
C20 C15 C16 C17 1.2(5)
Si1 C15 C16 C17 -169.6(2)
C20 C15 C16 C21 -179.3(3)
Si1 C15 C16 C21 10.0(5)
C15 C16 C17 C18 0.3(5)
C21 C16 C17 C18 -179.3(3)
C16 C17 C18 C19 -1.7(5)
C16 C17 C18 C22 177.9(3)
C17 C18 C19 C20 1.5(5)
C22 C18 C19 C20 -178.0(3)
C18 C19 C20 C15 -0.1(5)
C18 C19 C20 C23 179.8(3)
C16 C15 C20 C19 -1.3(5)
Si1 C15 C20 C19 169.9(2)
C16 C15 C20 C23 178.8(3)
Si1 C15 C20 C23 -10.0(4)
C17 C16 C21 Si3 72.9(3)
C15 C16 C21 Si3 -106.6(3)
C17 C16 C21 Si2 -67.6(3)
C15 C16 C21 Si2 112.8(3)
C19 C18 C22 Si4 -110.1(3)
C17 C18 C22 Si4 70.3(4)
C19 C18 C22 Si5 111.4(3)
C17 C18 C22 Si5 -68.2(4)
C19 C20 C23 Si6 65.7(3)
C15 C20 C23 Si6 -114.4(3)
C19 C20 C23 Si7 -69.5(3)
C15 C20 C23 Si7 110.4(3)
C16 C21 Si2 C24 -22.8(3)
Si3 C21 Si2 C24 -159.33(19)
C16 C21 Si2 C25 -140.6(2)
Si3 C21 Si2 C25 82.9(2)
C16 C21 Si2 C26 99.5(3)
Si3 C21 Si2 C26 -37.1(3)
C16 C21 Si3 C29 160.9(2)
Si2 C21 Si3 C29 -61.6(2)
C16 C21 Si3 C28 41.9(3)
Si2 C21 Si3 C28 179.4(2)
C16 C21 Si3 C27 -77.2(3)
Si2 C21 Si3 C27 60.3(3)
C18 C22 Si4 C30 -65.6(3)
Si5 C22 Si4 C30 70.9(2)
C18 C22 Si4 C32 55.4(3)
Si5 C22 Si4 C32 -168.2(2)
C18 C22 Si4 C31 173.2(3)
Si5 C22 Si4 C31 -50.4(3)
C18 C22 Si5 C34 -28.9(3)
Si4 C22 Si5 C34 -165.1(2)
C18 C22 Si5 C33 -145.5(3)
Si4 C22 Si5 C33 78.2(3)
C18 C22 Si5 C35 93.7(3)
Si4 C22 Si5 C35 -42.6(3)
C20 C23 Si6 C37 -69.9(3)
Si7 C23 Si6 C37 62.6(3)
C20 C23 Si6 C38 168.9(2)
Si7 C23 Si6 C38 -58.6(2)
C20 C23 Si6 C36 50.4(3)
Si7 C23 Si6 C36 -177.1(2)
C20 C23 Si7 C41 -19.2(3)
Si6 C23 Si7 C41 -151.39(19)
C20 C23 Si7 C40 -139.3(3)
Si6 C23 Si7 C40 88.5(2)
C20 C23 Si7 C39 100.8(3)
Si6 C23 Si7 C39 -31.4(3)
